data_7710755
loop_
_publ_author_name
'Stevens, Matthew Philip'
'Spray, Emily'
'Vitorica-Yrzebal, Inigo'
'Singh, Kuldip'
'Timmermann, Vanessa M.'
'Sotorrios, Lia'
'Macgregor, Stuart Alan'
'Ortu, Fabrizio'

_publ_section_title
;
 Synthesis, Characterisation and Reactivity of Group 2 Complexes with a
 Thiopyridyl Scorpionate Ligand
;
_journal_name_full 'Dalton Transactions'
_journal_paper_doi 10.1039/D2DT02012B
_journal_year 2022
_chemical_formula_moiety 'C14 H18 Mg N2 O2 S2'
_chemical_formula_sum 'C14 H18 Mg N2 O2 S2'
_chemical_formula_weight 334.73
_chemical_name_systematic 'Magnesium bis(2-thiopyridide) DME adduct'
_chemical_properties_physical Air-sensitive,Moisture-sensitive
_space_group_crystal_system monoclinic
_space_group_IT_number 14
_space_group_name_Hall '-P 2yn'
_space_group_name_H-M_alt 'P 1 21/n 1'
_atom_sites_solution_hydrogens geom
_atom_sites_solution_primary direct
_audit_creation_date 2021-11-04
_audit_creation_method
;
Olex2 1.3
(compiled 2020.11.12 svn.r5f609507 for OlexSys, GUI svn.r6403)
;
_audit_update_record
;
2022-05-27 deposited with the CCDC.	2022-07-15 downloaded from the CCDC.
;
_cell_angle_alpha 90
_cell_angle_beta 102.135(2)
_cell_angle_gamma 90
_cell_formula_units_Z 4
_cell_length_a 9.6270(3)
_cell_length_b 12.5306(5)
_cell_length_c 14.0589(5)
_cell_measurement_reflns_used 9701
_cell_measurement_temperature 120.0
_cell_measurement_theta_max 72.209
_cell_measurement_theta_min 3.527
_cell_volume 1658.06(10)
_computing_cell_refinement 'SAINT V8.40A (Bruker, 2019)'
_computing_data_collection 'SAINT V8.40A (Bruker, 2019)'
_computing_data_reduction 'SAINT V8.40A (Bruker, 2019)'
_computing_molecular_graphics 'Olex2 1.3 (Dolomanov et al., 2009)'
_computing_publication_material 'Olex2 1.3 (Dolomanov et al., 2009)'
_computing_structure_refinement 'SHELXL 2018/3 (Sheldrick, 2015)'
_computing_structure_solution 'SHELXS  (Sheldrick, 2008)'
_diffrn_ambient_temperature 120.0
_diffrn_measured_fraction_theta_full 0.998
_diffrn_measured_fraction_theta_max 0.994
_diffrn_measurement_device_type 'Bruker APEX-II CCD'
_diffrn_measurement_method '\f and \w scans'
_diffrn_radiation_type CuK\a
_diffrn_radiation_wavelength 1.54178
_diffrn_reflns_av_R_equivalents 0.0802
_diffrn_reflns_av_unetI/netI 0.0465
_diffrn_reflns_Laue_measured_fraction_full 0.998
_diffrn_reflns_Laue_measured_fraction_max 0.994
_diffrn_reflns_limit_h_max 11
_diffrn_reflns_limit_h_min -11
_diffrn_reflns_limit_k_max 15
_diffrn_reflns_limit_k_min -15
_diffrn_reflns_limit_l_max 15
_diffrn_reflns_limit_l_min -17
_diffrn_reflns_number 23132
_diffrn_reflns_point_group_measured_fraction_full 0.998
_diffrn_reflns_point_group_measured_fraction_max 0.994
_diffrn_reflns_theta_full 67.679
_diffrn_reflns_theta_max 72.464
_diffrn_reflns_theta_min 4.775
_diffrn_source_current 1.1
_diffrn_source_power 0.055
_diffrn_source_voltage 50.0
_diffrn_standards_number 0
_exptl_absorpt_coefficient_mu 3.323
_exptl_absorpt_correction_T_max 0.7536
_exptl_absorpt_correction_T_min 0.4079
_exptl_absorpt_correction_type multi-scan
_exptl_absorpt_process_details
;
SADABS-2016/2 (Bruker,2016/2) was used for absorption correction.
wR2(int) was 0.1522 before and 0.0951 after correction.
The Ratio of minimum to maximum transmission is 0.5413.
The \l/2 correction factor is Not present.
;
_exptl_crystal_colour colourless
_exptl_crystal_colour_primary colourless
_exptl_crystal_density_diffrn 1.341
_exptl_crystal_description block
_exptl_crystal_F_000 704
_exptl_crystal_preparation 'Coated in Fomblin oil'
_exptl_crystal_recrystallization_method 'Crystallised from DME'
_exptl_crystal_size_max 0.145
_exptl_crystal_size_mid 0.142
_exptl_crystal_size_min 0.139
_refine_diff_density_max 0.360
_refine_diff_density_min -0.319
_refine_diff_density_rms 0.080
_refine_ls_extinction_method none
_refine_ls_goodness_of_fit_ref 1.032
_refine_ls_hydrogen_treatment constr
_refine_ls_matrix_type full
_refine_ls_number_parameters 192
_refine_ls_number_reflns 3267
_refine_ls_number_restraints 0
_refine_ls_restrained_S_all 1.032
_refine_ls_R_factor_all 0.0432
_refine_ls_R_factor_gt 0.0365
_refine_ls_shift/su_max 0.000
_refine_ls_shift/su_mean 0.000
_refine_ls_structure_factor_coef Fsqd
_refine_ls_weighting_details 'w=1/[\s^2^(Fo^2^)+(0.0433P)^2^+1.0832P] where P=(Fo^2^+2Fc^2^)/3'
_refine_ls_weighting_scheme calc
_refine_ls_wR_factor_gt 0.0916
_refine_ls_wR_factor_ref 0.0958
_reflns_Friedel_coverage 0.000
_reflns_number_gt 2872
_reflns_number_total 3267
_reflns_threshold_expression 'I > 2\s(I)'
_cod_data_source_file d2dt02012b2.cif
_cod_data_source_block 4-Mg
_cod_database_code 7710755
_shelx_shelxl_version_number 2018/3
_shelx_space_group_comment
;
The symmetry employed for this shelxl refinement is uniquely defined
by the following loop, which should always be used as a source of
symmetry information in preference to the above space-group names.
They are only intended as comments.
;
_shelx_estimated_absorpt_t_max 0.655
_shelx_estimated_absorpt_t_min 0.644
_olex2_refinement_description
;
1. Fixed Uiso
 At 1.2 times of:
  All C(H) groups, All C(H,H) groups
 At 1.5 times of:
  All C(H,H,H) groups
2.a Secondary CH2 refined with riding coordinates:
 C11(H11A,H11B), C12(H12A,H12B)
2.b Aromatic/amide H refined with riding coordinates:
 C2(H2), C3(H3), C4(H4), C5(H5), C7(H7), C8(H8), C9(H9), C10(H10)
2.c Idealised Me refined as rotating group:
 C13(H13A,H13B,H13C), C14(H14A,H14B,H14C)
;
_olex2_exptl_crystal_mounting_method 'Mounted on a glass loop'
_olex2_submission_special_instructions 'No special instructions were received'

loop_
_space_group_symop_operation_xyz
'x, y, z'
'-x+1/2, y+1/2, -z+1/2'
'-x, -y, -z'
'x-1/2, -y-1/2, z-1/2'

loop_
_atom_site_label
_atom_site_type_symbol
_atom_site_fract_x
_atom_site_fract_y
_atom_site_fract_z
_atom_site_U_iso_or_equiv
_atom_site_adp_type
_atom_site_occupancy
_atom_site_site_symmetry_order
_atom_site_calc_flag
_atom_site_refinement_flags_posn
_atom_site_refinement_flags_adp
_atom_site_refinement_flags_occupancy
_atom_site_disorder_assembly
_atom_site_disorder_group
S1 S 0.55411(5) 0.11845(4) 0.63514(4) 0.01981(13) Uani 1 1 d . . . . .
S2 S 0.08962(5) 0.29845(4) 0.65883(3) 0.02087(14) Uani 1 1 d . . . . .
Mg1 Mg 0.30480(6) 0.19607(5) 0.62165(4) 0.01443(15) Uani 1 1 d . . . . .
O1 O 0.19742(13) 0.05776(10) 0.55813(9) 0.0174(3) Uani 1 1 d . . . . .
O2 O 0.24804(13) 0.23858(10) 0.47137(9) 0.0178(3) Uani 1 1 d . . . . .
N1 N 0.46889(15) 0.31359(12) 0.65956(11) 0.0153(3) Uani 1 1 d . . . . .
N2 N 0.26900(16) 0.16477(12) 0.76382(11) 0.0170(3) Uani 1 1 d . . . . .
C1 C 0.58648(18) 0.25257(15) 0.66281(13) 0.0149(4) Uani 1 1 d . . . . .
C2 C 0.72298(19) 0.29855(16) 0.68701(14) 0.0200(4) Uani 1 1 d . . . . .
H2 H 0.804973 0.255934 0.688323 0.024 Uiso 1 1 calc R U . . .
C3 C 0.7366(2) 0.40529(17) 0.70864(14) 0.0229(4) Uani 1 1 d . . . . .
H3 H 0.828121 0.437032 0.724671 0.027 Uiso 1 1 calc R U . . .
C4 C 0.6150(2) 0.46743(16) 0.70704(15) 0.0229(4) Uani 1 1 d . . . . .
H4 H 0.622413 0.541223 0.722794 0.028 Uiso 1 1 calc R U . . .
C5 C 0.4842(2) 0.41817(15) 0.68189(14) 0.0192(4) Uani 1 1 d . . . . .
H5 H 0.401239 0.459796 0.680230 0.023 Uiso 1 1 calc R U . . .
C6 C 0.15320(19) 0.22644(15) 0.76420(14) 0.0183(4) Uani 1 1 d . . . . .
C7 C 0.0944(2) 0.23049(17) 0.84801(15) 0.0247(4) Uani 1 1 d . . . . .
H7 H 0.009814 0.269745 0.847412 0.030 Uiso 1 1 calc R U . . .
C8 C 0.1604(2) 0.17738(18) 0.93006(16) 0.0298(5) Uani 1 1 d . . . . .
H8 H 0.122554 0.180654 0.987197 0.036 Uiso 1 1 calc R U . . .
C9 C 0.2829(2) 0.11851(17) 0.92992(15) 0.0289(5) Uani 1 1 d . . . . .
H9 H 0.331590 0.083347 0.987137 0.035 Uiso 1 1 calc R U . . .
C10 C 0.3320(2) 0.11246(16) 0.84462(15) 0.0230(4) Uani 1 1 d . . . . .
H10 H 0.413121 0.069826 0.843109 0.028 Uiso 1 1 calc R U . . .
C11 C 0.1592(2) 0.06325(15) 0.45387(14) 0.0201(4) Uani 1 1 d . . . . .
H11A H 0.076029 0.017057 0.428974 0.024 Uiso 1 1 calc R U . . .
H11B H 0.239245 0.039208 0.425097 0.024 Uiso 1 1 calc R U . . .
C12 C 0.12386(19) 0.17762(15) 0.42800(14) 0.0180(4) Uani 1 1 d . . . . .
H12A H 0.101502 0.187056 0.356488 0.022 Uiso 1 1 calc R U . . .
H12B H 0.040838 0.200816 0.454025 0.022 Uiso 1 1 calc R U . . .
C13 C 0.2341(2) 0.34852(16) 0.44249(15) 0.0251(4) Uani 1 1 d . . . . .
H13A H 0.158057 0.381714 0.468888 0.038 Uiso 1 1 calc R U . . .
H13B H 0.210836 0.353135 0.371319 0.038 Uiso 1 1 calc R U . . .
H13C H 0.323774 0.385830 0.467524 0.038 Uiso 1 1 calc R U . . .
C14 C 0.2520(2) -0.04632(15) 0.59041(16) 0.0242(4) Uani 1 1 d . . . . .
H14A H 0.335856 -0.061859 0.563592 0.036 Uiso 1 1 calc R U . . .
H14B H 0.178798 -0.100329 0.567935 0.036 Uiso 1 1 calc R U . . .
H14C H 0.278280 -0.047464 0.661639 0.036 Uiso 1 1 calc R U . . .

loop_
_atom_site_aniso_label
_atom_site_aniso_U_11
_atom_site_aniso_U_22
_atom_site_aniso_U_33
_atom_site_aniso_U_23
_atom_site_aniso_U_13
_atom_site_aniso_U_12
S1 0.0124(2) 0.0240(2) 0.0251(3) -0.00206(18) 0.00869(17) 0.00324(16)
S2 0.0130(2) 0.0331(3) 0.0194(3) 0.00050(18) 0.00987(17) 0.00483(17)
Mg1 0.0097(3) 0.0225(3) 0.0133(3) 0.0013(2) 0.0074(2) -0.0001(2)
O1 0.0163(6) 0.0198(6) 0.0176(7) 0.0012(5) 0.0067(5) 0.0003(5)
O2 0.0148(6) 0.0238(7) 0.0164(7) 0.0020(5) 0.0069(5) -0.0012(5)
N1 0.0112(7) 0.0237(8) 0.0126(7) 0.0036(6) 0.0061(6) 0.0008(6)
N2 0.0126(7) 0.0248(8) 0.0155(8) 0.0007(6) 0.0071(6) -0.0038(6)
C1 0.0122(8) 0.0241(9) 0.0114(9) 0.0021(7) 0.0090(7) 0.0006(6)
C2 0.0118(9) 0.0348(11) 0.0155(9) 0.0022(8) 0.0075(7) -0.0007(7)
C3 0.0159(9) 0.0363(11) 0.0182(10) 0.0033(8) 0.0075(7) -0.0079(8)
C4 0.0274(10) 0.0232(9) 0.0195(10) 0.0043(7) 0.0078(8) -0.0050(8)
C5 0.0188(9) 0.0239(9) 0.0165(9) 0.0051(7) 0.0071(7) 0.0031(7)
C6 0.0155(9) 0.0245(9) 0.0173(9) -0.0051(7) 0.0090(7) -0.0071(7)
C7 0.0246(10) 0.0314(10) 0.0231(11) -0.0091(8) 0.0164(8) -0.0091(8)
C8 0.0391(12) 0.0371(11) 0.0178(10) -0.0078(9) 0.0168(9) -0.0159(10)
C9 0.0401(12) 0.0328(11) 0.0137(10) 0.0016(8) 0.0055(8) -0.0141(9)
C10 0.0236(10) 0.0258(10) 0.0194(10) 0.0018(8) 0.0037(8) -0.0072(8)
C11 0.0191(9) 0.0249(9) 0.0178(10) -0.0040(7) 0.0077(7) -0.0004(7)
C12 0.0135(8) 0.0263(9) 0.0151(9) -0.0016(7) 0.0050(7) -0.0003(7)
C13 0.0278(10) 0.0260(10) 0.0218(10) 0.0066(8) 0.0061(8) -0.0030(8)
C14 0.0214(10) 0.0214(9) 0.0310(11) 0.0043(8) 0.0083(8) 0.0013(7)

loop_
_atom_type_symbol
_atom_type_description
_atom_type_scat_dispersion_real
_atom_type_scat_dispersion_imag
_atom_type_scat_source
C C 0.0181 0.0091 'International Tables Vol C Tables 4.2.6.8 and 6.1.1.4'
H H 0.0000 0.0000 'International Tables Vol C Tables 4.2.6.8 and 6.1.1.4'
Mg Mg 0.1719 0.1771 'International Tables Vol C Tables 4.2.6.8 and 6.1.1.4'
N N 0.0311 0.0180 'International Tables Vol C Tables 4.2.6.8 and 6.1.1.4'
O O 0.0492 0.0322 'International Tables Vol C Tables 4.2.6.8 and 6.1.1.4'
S S 0.3331 0.5567 'International Tables Vol C Tables 4.2.6.8 and 6.1.1.4'

loop_
_geom_angle_atom_site_label_1
_geom_angle_atom_site_label_2
_geom_angle_atom_site_label_3
_geom_angle
_geom_angle_site_symmetry_1
_geom_angle_site_symmetry_3
_geom_angle_publ_flag
C1 S1 Mg1 76.73(6) . . ?
C6 S2 Mg1 76.11(6) . . ?
S1 Mg1 S2 162.48(3) . . ?
O1 Mg1 S1 95.01(4) . . ?
O1 Mg1 S2 98.67(4) . . ?
O1 Mg1 O2 77.65(5) . . ?
O1 Mg1 N1 159.45(6) . . ?
O1 Mg1 N2 94.81(6) . . ?
O2 Mg1 S1 102.07(4) . . ?
O2 Mg1 S2 91.55(4) . . ?
O2 Mg1 N1 95.54(6) . . ?
N1 Mg1 S1 67.17(4) . . ?
N1 Mg1 S2 100.90(5) . . ?
N2 Mg1 S1 101.20(5) . . ?
N2 Mg1 S2 66.88(5) . . ?
N2 Mg1 O2 156.06(6) . . ?
N2 Mg1 N1 98.57(6) . . ?
C11 O1 Mg1 112.90(10) . . ?
C11 O1 C14 111.26(14) . . ?
C14 O1 Mg1 119.61(11) . . ?
C12 O2 Mg1 107.66(10) . . ?
C13 O2 Mg1 120.59(12) . . ?
C13 O2 C12 111.66(14) . . ?
C1 N1 Mg1 100.78(11) . . ?
C5 N1 Mg1 139.85(12) . . ?
C5 N1 C1 119.31(16) . . ?
C6 N2 Mg1 101.16(12) . . ?
C10 N2 Mg1 138.56(14) . . ?
C10 N2 C6 120.04(17) . . ?
N1 C1 S1 115.31(13) . . ?
N1 C1 C2 120.40(17) . . ?
C2 C1 S1 124.29(14) . . ?
C1 C2 H2 120.2 . . ?
C3 C2 C1 119.51(17) . . ?
C3 C2 H2 120.2 . . ?
C2 C3 H3 120.1 . . ?
C2 C3 C4 119.84(18) . . ?
C4 C3 H3 120.1 . . ?
C3 C4 H4 121.0 . . ?
C5 C4 C3 117.99(18) . . ?
C5 C4 H4 121.0 . . ?
N1 C5 C4 122.92(18) . . ?
N1 C5 H5 118.5 . . ?
C4 C5 H5 118.5 . . ?
N2 C6 S2 115.84(14) . . ?
N2 C6 C7 119.85(18) . . ?
C7 C6 S2 124.30(16) . . ?
C6 C7 H7 120.3 . . ?
C8 C7 C6 119.4(2) . . ?
C8 C7 H7 120.3 . . ?
C7 C8 H8 120.0 . . ?
C7 C8 C9 120.02(19) . . ?
C9 C8 H8 120.0 . . ?
C8 C9 H9 120.8 . . ?
C10 C9 C8 118.4(2) . . ?
C10 C9 H9 120.8 . . ?
N2 C10 C9 122.2(2) . . ?
N2 C10 H10 118.9 . . ?
C9 C10 H10 118.9 . . ?
O1 C11 H11A 110.4 . . ?
O1 C11 H11B 110.4 . . ?
O1 C11 C12 106.84(14) . . ?
H11A C11 H11B 108.6 . . ?
C12 C11 H11A 110.4 . . ?
C12 C11 H11B 110.4 . . ?
O2 C12 C11 106.16(15) . . ?
O2 C12 H12A 110.5 . . ?
O2 C12 H12B 110.5 . . ?
C11 C12 H12A 110.5 . . ?
C11 C12 H12B 110.5 . . ?
H12A C12 H12B 108.7 . . ?
O2 C13 H13A 109.5 . . ?
O2 C13 H13B 109.5 . . ?
O2 C13 H13C 109.5 . . ?
H13A C13 H13B 109.5 . . ?
H13A C13 H13C 109.5 . . ?
H13B C13 H13C 109.5 . . ?
O1 C14 H14A 109.5 . . ?
O1 C14 H14B 109.5 . . ?
O1 C14 H14C 109.5 . . ?
H14A C14 H14B 109.5 . . ?
H14A C14 H14C 109.5 . . ?
H14B C14 H14C 109.5 . . ?

loop_
_geom_bond_atom_site_label_1
_geom_bond_atom_site_label_2
_geom_bond_distance
_geom_bond_site_symmetry_2
_geom_bond_publ_flag
S1 Mg1 2.5595(7) . ?
S1 C1 1.7384(19) . ?
S2 Mg1 2.5818(7) . ?
S2 C6 1.733(2) . ?
Mg1 O1 2.1169(14) . ?
Mg1 O2 2.1355(14) . ?
Mg1 N1 2.1434(16) . ?
Mg1 N2 2.1347(17) . ?
O1 C11 1.436(2) . ?
O1 C14 1.443(2) . ?
O2 C12 1.442(2) . ?
O2 C13 1.435(2) . ?
N1 C1 1.359(2) . ?
N1 C5 1.348(2) . ?
N2 C6 1.357(2) . ?
N2 C10 1.341(3) . ?
C1 C2 1.409(3) . ?
C2 H2 0.9500 . ?
C2 C3 1.372(3) . ?
C3 H3 0.9500 . ?
C3 C4 1.402(3) . ?
C4 H4 0.9500 . ?
C4 C5 1.380(3) . ?
C5 H5 0.9500 . ?
C6 C7 1.411(3) . ?
C7 H7 0.9500 . ?
C7 C8 1.367(3) . ?
C8 H8 0.9500 . ?
C8 C9 1.392(3) . ?
C9 H9 0.9500 . ?
C9 C10 1.380(3) . ?
C10 H10 0.9500 . ?
C11 H11A 0.9900 . ?
C11 H11B 0.9900 . ?
C11 C12 1.500(3) . ?
C12 H12A 0.9900 . ?
C12 H12B 0.9900 . ?
C13 H13A 0.9800 . ?
C13 H13B 0.9800 . ?
C13 H13C 0.9800 . ?
C14 H14A 0.9800 . ?
C14 H14B 0.9800 . ?
C14 H14C 0.9800 . ?

loop_
_geom_torsion_atom_site_label_1
_geom_torsion_atom_site_label_2
_geom_torsion_atom_site_label_3
_geom_torsion_atom_site_label_4
_geom_torsion
_geom_torsion_site_symmetry_1
_geom_torsion_site_symmetry_2
_geom_torsion_site_symmetry_3
_geom_torsion_site_symmetry_4
_geom_torsion_publ_flag
S1 C1 C2 C3 -179.31(15) . . . . ?
S2 C6 C7 C8 -174.45(15) . . . . ?
Mg1 S1 C1 N1 -0.81(12) . . . . ?
Mg1 S1 C1 C2 179.38(17) . . . . ?
Mg1 S2 C6 N2 0.21(12) . . . . ?
Mg1 S2 C6 C7 178.82(17) . . . . ?
Mg1 O1 C11 C12 -34.45(16) . . . . ?
Mg1 O2 C12 C11 -52.24(15) . . . . ?
Mg1 N1 C1 S1 0.96(14) . . . . ?
Mg1 N1 C1 C2 -179.23(14) . . . . ?
Mg1 N1 C5 C4 177.40(15) . . . . ?
Mg1 N2 C6 S2 -0.25(15) . . . . ?
Mg1 N2 C6 C7 -178.93(15) . . . . ?
Mg1 N2 C10 C9 173.17(15) . . . . ?
O1 C11 C12 O2 57.12(18) . . . . ?
N1 C1 C2 C3 0.9(3) . . . . ?
N2 C6 C7 C8 4.1(3) . . . . ?
C1 N1 C5 C4 0.9(3) . . . . ?
C1 C2 C3 C4 0.4(3) . . . . ?
C2 C3 C4 C5 -1.0(3) . . . . ?
C3 C4 C5 N1 0.4(3) . . . . ?
C5 N1 C1 S1 178.70(13) . . . . ?
C5 N1 C1 C2 -1.5(3) . . . . ?
C6 N2 C10 C9 0.2(3) . . . . ?
C6 C7 C8 C9 -1.1(3) . . . . ?
C7 C8 C9 C10 -2.2(3) . . . . ?
C8 C9 C10 N2 2.8(3) . . . . ?
C10 N2 C6 S2 175.02(14) . . . . ?
C10 N2 C6 C7 -3.7(3) . . . . ?
C13 O2 C12 C11 173.25(15) . . . . ?
C14 O1 C11 C12 -172.17(14) . . . . ?
